data_2208564
loop_
_publ_author_name
'Li, Lin'
'Kong, Lin'
'Zhu, Chen-Hao'

_publ_section_title
;
 9-[4-(4-Bromostyryl)phenyl]-9<i>H</i>-carbazole
;
_journal_coeditor_code CV2007
_journal_issue 4
_journal_name_full 'Acta Crystallographica Section E'
_journal_page_first o1245
_journal_page_last o1247
_journal_paper_doi 10.1107/S1600536806006957
_journal_volume 62
_journal_year 2006
_chemical_formula_iupac 'C26 H18 Br N'
_chemical_formula_moiety 'C26 H18 Br N'
_chemical_formula_sum 'C26 H18 Br N'
_chemical_formula_weight 424.32
_chemical_name_systematic
;
9-[4-(4-Bromostyryl)phenyl]-9H-carbazole
;
_space_group_IT_number 14
_symmetry_cell_setting monoclinic
_symmetry_space_group_name_Hall '-P 2ybc'
_symmetry_space_group_name_H-M 'P 1 21/c 1'
_atom_sites_solution_hydrogens geom
_atom_sites_solution_primary direct
_atom_sites_solution_secondary difmap
_audit_creation_method SHELXL-97
_cell_angle_alpha 90.00
_cell_angle_beta 104.035(3)
_cell_angle_gamma 90.00
_cell_formula_units_Z 4
_cell_length_a 9.323(2)
_cell_length_b 13.051(3)
_cell_length_c 17.241(4)
_cell_measurement_reflns_used 2737
_cell_measurement_temperature 298(2)
_cell_measurement_theta_max 22.131
_cell_measurement_theta_min 2.252
_cell_volume 2035.2(8)
_computing_cell_refinement SMART
_computing_data_collection 'SMART (Bruker, 1997)'
_computing_data_reduction 'SAINT (Bruker, 1997)'
_computing_molecular_graphics 'SHELXTL (Sheldrick, 1997b)'
_computing_publication_material SHELXTL
_computing_structure_refinement 'SHELXL97 (Sheldrick, 1997a)'
_computing_structure_solution 'SHELXS97 (Sheldrick, 1997a)'
_diffrn_ambient_temperature 298(2)
_diffrn_measured_fraction_theta_full 0.999
_diffrn_measured_fraction_theta_max 0.999
_diffrn_measurement_device_type 'Bruker SMART CCD area-detector'
_diffrn_measurement_method '\f and \w'
_diffrn_radiation_monochromator graphite
_diffrn_radiation_source 'fine-focus sealed tube'
_diffrn_radiation_type MoK\a
_diffrn_radiation_wavelength 0.71073
_diffrn_reflns_av_R_equivalents 0.0377
_diffrn_reflns_av_sigmaI/netI 0.0402
_diffrn_reflns_limit_h_max 10
_diffrn_reflns_limit_h_min -11
_diffrn_reflns_limit_k_max 10
_diffrn_reflns_limit_k_min -15
_diffrn_reflns_limit_l_max 20
_diffrn_reflns_limit_l_min -18
_diffrn_reflns_number 10492
_diffrn_reflns_theta_full 25.03
_diffrn_reflns_theta_max 25.03
_diffrn_reflns_theta_min 1.98
_diffrn_standards_number 0
_exptl_absorpt_coefficient_mu 2.030
_exptl_absorpt_correction_T_max 0.435
_exptl_absorpt_correction_T_min 0.393
_exptl_absorpt_correction_type multi-scan
_exptl_absorpt_process_details '(SADABS; Sheldrick, 1996)'
_exptl_crystal_colour pale-yellow
_exptl_crystal_density_diffrn 1.385
_exptl_crystal_density_method 'not measured'
_exptl_crystal_description block
_exptl_crystal_F_000 864
_exptl_crystal_size_max 0.48
_exptl_crystal_size_mid 0.45
_exptl_crystal_size_min 0.41
_refine_diff_density_max 0.217
_refine_diff_density_min -0.637
_refine_ls_extinction_method none
_refine_ls_goodness_of_fit_ref 1.005
_refine_ls_hydrogen_treatment constr
_refine_ls_matrix_type full
_refine_ls_number_parameters 253
_refine_ls_number_reflns 3590
_refine_ls_number_restraints 0
_refine_ls_restrained_S_all 1.005
_refine_ls_R_factor_all 0.0809
_refine_ls_R_factor_gt 0.0411
_refine_ls_shift/su_max 0.000
_refine_ls_shift/su_mean 0.000
_refine_ls_structure_factor_coef Fsqd
_refine_ls_weighting_details 'calc w=1/[\s^2^(Fo^2^)+(0.0559P)^2^+0.4676P] where P=(Fo^2^+2Fc^2^)/3'
_refine_ls_weighting_scheme calc
_refine_ls_wR_factor_gt 0.0963
_refine_ls_wR_factor_ref 0.1126
_reflns_number_gt 2257
_reflns_number_total 3590
_reflns_threshold_expression I>2\s(I)
_cod_data_source_file cv2007.cif
_cod_data_source_block I
_cod_depositor_comments
;
The following automatic conversions were performed:
'_symmetry_cell_setting' value 'Monoclinic' changed to 'monoclinic'
according to '/home/saulius/struct/CIF-dictionaries/cif_core.dic'
dictionary named 'cif_core.dic' version 2.4.1 from 2010-06-29.

Automatic conversion script
Id: cif_fix_enum 1527 2010-12-29 10:47:43Z saulius 

The following automatic conversions were performed:

'_symmetry_cell_setting' value 'Monoclinic' changed to 'monoclinic'
according to /home/saulius/struct/CIF-dictionaries/cif_core.dic
dictionary named 'cif_core.dic' version 2.4.1 from 2010-06-29.

Automatic conversion script
Id: cif_fix_values 1715 2011-07-08 13:25:40Z adriana 
;
_cod_original_sg_symbol_H-M 'P 21/c'
_cod_database_code 2208564
_cod_database_fobs_code 2208564

loop_
_symmetry_equiv_pos_as_xyz
'x, y, z'
'-x, y+1/2, -z+1/2'
'-x, -y, -z'
'x, -y-1/2, z-1/2'

loop_
_atom_site_type_symbol
_atom_site_label
_atom_site_fract_x
_atom_site_fract_y
_atom_site_fract_z
_atom_site_U_iso_or_equiv
_atom_site_adp_type
_atom_site_calc_flag
_atom_site_refinement_flags
_atom_site_occupancy
Br Br1 0.85726(4) 0.18153(4) 0.13631(3) 0.0913(2) Uani d . 1
N N1 0.3754(2) 0.73599(19) 0.13115(13) 0.0461(6) Uani d . 1
C C1 0.3031(3) 0.8288(2) 0.13525(17) 0.0456(7) Uani d . 1
C C2 0.1535(4) 0.8497(2) 0.1167(2) 0.0595(8) Uani d . 1
H H2 0.0836 0.7986 0.0991 0.071 Uiso calc R 1
C C3 0.1119(4) 0.9504(3) 0.1254(2) 0.0752(10) Uani d . 1
H H3 0.0121 0.9674 0.1124 0.090 Uiso calc R 1
C C4 0.2162(5) 1.0259(3) 0.1530(2) 0.0750(11) Uani d . 1
H H4 0.1846 1.0922 0.1595 0.090 Uiso calc R 1
C C5 0.3631(4) 1.0055(2) 0.17082(19) 0.0640(9) Uani d . 1
H H5 0.4316 1.0572 0.1891 0.077 Uiso calc R 1
C C6 0.4100(3) 0.9057(2) 0.16125(16) 0.0489(7) Uani d . 1
C C7 0.5524(3) 0.8574(2) 0.17273(17) 0.0512(8) Uani d . 1
C C8 0.6975(4) 0.8921(3) 0.19630(18) 0.0663(10) Uani d . 1
H H8 0.7169 0.9611 0.2077 0.080 Uiso calc R 1
C C9 0.8108(4) 0.8247(3) 0.2026(2) 0.0778(11) Uani d . 1
H H9 0.9078 0.8480 0.2187 0.093 Uiso calc R 1
C C10 0.7841(4) 0.7213(3) 0.1854(2) 0.0734(10) Uani d . 1
H H10 0.8636 0.6767 0.1904 0.088 Uiso calc R 1
C C11 0.6419(3) 0.6835(3) 0.16115(19) 0.0589(9) Uani d . 1
H H11 0.6240 0.6143 0.1500 0.071 Uiso calc R 1
C C12 0.5271(3) 0.7528(2) 0.15410(16) 0.0463(7) Uani d . 1
C C13 0.3050(3) 0.6405(2) 0.10596(16) 0.0413(7) Uani d . 1
C C14 0.3422(3) 0.5867(2) 0.04483(17) 0.0465(7) Uani d . 1
H H14 0.4092 0.6142 0.0184 0.056 Uiso calc R 1
C C15 0.2796(3) 0.4921(2) 0.02308(18) 0.0507(7) Uani d . 1
H H15 0.3068 0.4556 -0.0174 0.061 Uiso calc R 1
C C16 0.1766(3) 0.4501(2) 0.06042(17) 0.0446(7) Uani d . 1
C C17 0.1351(3) 0.5079(2) 0.11824(18) 0.0485(7) Uani d . 1
H H17 0.0619 0.4834 0.1417 0.058 Uiso calc R 1
C C18 0.2005(3) 0.6015(2) 0.14205(17) 0.0470(7) Uani d . 1
H H18 0.1736 0.6382 0.1826 0.056 Uiso calc R 1
C C19 0.1139(3) 0.3472(2) 0.03915(19) 0.0564(8) Uani d . 1
H H19 0.0113 0.3421 0.0257 0.068 Uiso calc R 1
C C20 0.1891(3) 0.2613(2) 0.03732(18) 0.0538(8) Uani d . 1
H H20 0.1325 0.2038 0.0183 0.065 Uiso calc R 1
C C21 0.3491(3) 0.2448(2) 0.06128(16) 0.0453(7) Uani d . 1
C C22 0.4413(3) 0.2961(2) 0.12496(18) 0.0516(8) Uani d . 1
H H22 0.4006 0.3443 0.1532 0.062 Uiso calc R 1
C C23 0.5909(3) 0.2776(2) 0.14742(18) 0.0547(8) Uani d . 1
H H23 0.6509 0.3135 0.1896 0.066 Uiso calc R 1
C C24 0.6502(3) 0.2052(2) 0.10639(19) 0.0543(8) Uani d . 1
C C25 0.5638(4) 0.1508(2) 0.04440(18) 0.0562(8) Uani d . 1
H H25 0.6053 0.1015 0.0176 0.067 Uiso calc R 1
C C26 0.4145(4) 0.1707(2) 0.02258(18) 0.0540(8) Uani d . 1
H H26 0.3553 0.1336 -0.0192 0.065 Uiso calc R 1

loop_
_atom_site_aniso_label
_atom_site_aniso_U_11
_atom_site_aniso_U_22
_atom_site_aniso_U_33
_atom_site_aniso_U_12
_atom_site_aniso_U_13
_atom_site_aniso_U_23
Br1 0.0579(3) 0.1193(4) 0.1030(4) 0.0222(2) 0.0319(2) 0.0184(2)
N1 0.0438(14) 0.0427(15) 0.0520(15) -0.0015(11) 0.0118(12) -0.0030(11)
C1 0.0552(17) 0.0424(19) 0.0419(17) 0.0002(15) 0.0170(14) 0.0004(13)
C2 0.055(2) 0.049(2) 0.075(2) 0.0008(16) 0.0169(17) -0.0024(17)
C3 0.075(2) 0.061(2) 0.095(3) 0.014(2) 0.031(2) 0.007(2)
C4 0.095(3) 0.046(2) 0.095(3) 0.006(2) 0.045(2) 0.0003(19)
C5 0.094(3) 0.049(2) 0.058(2) -0.0161(19) 0.0344(19) -0.0065(16)
C6 0.065(2) 0.0476(19) 0.0381(17) -0.0077(16) 0.0204(15) -0.0026(14)
C7 0.059(2) 0.061(2) 0.0358(16) -0.0160(16) 0.0147(14) -0.0010(14)
C8 0.070(2) 0.081(3) 0.048(2) -0.027(2) 0.0157(18) -0.0044(17)
C9 0.053(2) 0.111(4) 0.065(2) -0.022(2) 0.0058(18) 0.000(2)
C10 0.0446(19) 0.106(3) 0.068(2) 0.004(2) 0.0111(17) 0.008(2)
C11 0.0523(19) 0.066(2) 0.058(2) 0.0026(17) 0.0125(16) 0.0048(16)
C12 0.0452(17) 0.058(2) 0.0370(17) -0.0048(15) 0.0129(13) 0.0035(14)
C13 0.0385(15) 0.0415(17) 0.0429(17) 0.0032(13) 0.0081(13) 0.0007(13)
C14 0.0479(17) 0.0452(18) 0.0505(18) -0.0018(13) 0.0194(14) 0.0021(14)
C15 0.0552(18) 0.0483(19) 0.0513(18) 0.0035(15) 0.0185(15) -0.0067(15)
C16 0.0367(15) 0.0432(18) 0.0499(18) 0.0051(13) 0.0025(13) 0.0048(14)
C17 0.0407(16) 0.0520(19) 0.0555(19) 0.0003(14) 0.0165(14) 0.0106(15)
C18 0.0498(17) 0.0470(19) 0.0476(18) 0.0018(14) 0.0181(14) -0.0004(14)
C19 0.0426(17) 0.050(2) 0.070(2) -0.0038(15) 0.0001(15) 0.0077(16)
C20 0.0546(18) 0.0423(19) 0.058(2) -0.0068(15) 0.0008(15) -0.0012(15)
C21 0.0564(18) 0.0367(17) 0.0416(18) 0.0015(14) 0.0095(14) 0.0030(13)
C22 0.0551(19) 0.056(2) 0.0415(18) 0.0102(15) 0.0077(15) -0.0056(14)
C23 0.0538(19) 0.064(2) 0.0430(18) 0.0058(16) 0.0059(15) -0.0042(15)
C24 0.0558(19) 0.064(2) 0.0489(19) 0.0144(16) 0.0229(16) 0.0148(16)
C25 0.074(2) 0.054(2) 0.0475(19) 0.0127(17) 0.0298(17) 0.0001(16)
C26 0.075(2) 0.0455(19) 0.0414(18) 0.0007(16) 0.0132(16) -0.0039(14)

loop_
_atom_type_symbol
_atom_type_description
_atom_type_scat_dispersion_real
_atom_type_scat_dispersion_imag
_atom_type_scat_source
C C 0.0033 0.0016 'International Tables Vol C Tables 4.2.6.8 and 6.1.1.4'
H H 0.0000 0.0000 'International Tables Vol C Tables 4.2.6.8 and 6.1.1.4'
N N 0.0061 0.0033 'International Tables Vol C Tables 4.2.6.8 and 6.1.1.4'
Br Br -0.2901 2.4595 'International Tables Vol C Tables 4.2.6.8 and 6.1.1.4'

loop_
_geom_angle_atom_site_label_1
_geom_angle_atom_site_label_2
_geom_angle_atom_site_label_3
_geom_angle
_geom_angle_publ_flag
C12 N1 C1 108.6(2) yes
C12 N1 C13 125.8(2) yes
C1 N1 C13 125.5(2) yes
C2 C1 N1 129.3(3) yes
C2 C1 C6 122.0(3) ?
N1 C1 C6 108.7(3) yes
C1 C2 C3 117.1(3) ?
C1 C2 H2 121.5 ?
C3 C2 H2 121.5 ?
C4 C3 C2 121.3(4) ?
C4 C3 H3 119.4 ?
C2 C3 H3 119.4 ?
C5 C4 C3 121.7(3) ?
C5 C4 H4 119.2 ?
C3 C4 H4 119.2 ?
C4 C5 C6 118.9(3) ?
C4 C5 H5 120.5 ?
C6 C5 H5 120.5 ?
C5 C6 C1 119.0(3) ?
C5 C6 C7 134.1(3) ?
C1 C6 C7 106.9(3) ?
C8 C7 C12 118.7(3) ?
C8 C7 C6 134.2(3) ?
C12 C7 C6 107.1(3) ?
C9 C8 C7 119.6(3) ?
C9 C8 H8 120.2 ?
C7 C8 H8 120.2 ?
C8 C9 C10 121.0(3) ?
C8 C9 H9 119.5 ?
C10 C9 H9 119.5 ?
C11 C10 C9 121.4(3) ?
C11 C10 H10 119.3 ?
C9 C10 H10 119.3 ?
C10 C11 C12 117.3(3) ?
C10 C11 H11 121.4 ?
C12 C11 H11 121.4 ?
C11 C12 N1 129.3(3) ?
C11 C12 C7 122.0(3) ?
N1 C12 C7 108.7(3) ?
C18 C13 C14 119.7(3) ?
C18 C13 N1 120.7(3) ?
C14 C13 N1 119.7(3) ?
C15 C14 C13 119.7(3) ?
C15 C14 H14 120.1 ?
C13 C14 H14 120.1 ?
C14 C15 C16 121.4(3) ?
C14 C15 H15 119.3 ?
C16 C15 H15 119.3 ?
C17 C16 C15 117.7(3) ?
C17 C16 C19 121.0(3) ?
C15 C16 C19 121.3(3) ?
C16 C17 C18 121.2(3) ?
C16 C17 H17 119.4 ?
C18 C17 H17 119.4 ?
C13 C18 C17 120.1(3) ?
C13 C18 H18 119.9 ?
C17 C18 H18 119.9 ?
C20 C19 C16 126.5(3) yes
C20 C19 H19 116.7 ?
C16 C19 H19 116.7 ?
C19 C20 C21 128.7(3) yes
C19 C20 H20 115.6 ?
C21 C20 H20 115.6 ?
C22 C21 C26 116.9(3) ?
C22 C21 C20 123.0(3) ?
C26 C21 C20 120.0(3) ?
C23 C22 C21 121.9(3) ?
C23 C22 H22 119.0 ?
C21 C22 H22 119.0 ?
C24 C23 C22 118.9(3) ?
C24 C23 H23 120.6 ?
C22 C23 H23 120.6 ?
C25 C24 C23 121.6(3) ?
C25 C24 Br1 119.6(2) ?
C23 C24 Br1 118.8(3) ?
C24 C25 C26 118.7(3) ?
C24 C25 H25 120.6 ?
C26 C25 H25 120.6 ?
C25 C26 C21 122.0(3) ?
C25 C26 H26 119.0 ?
C21 C26 H26 119.0 ?

loop_
_geom_bond_atom_site_label_1
_geom_bond_atom_site_label_2
_geom_bond_distance
_geom_bond_publ_flag
Br1 C24 1.899(3) yes
N1 C12 1.391(3) yes
N1 C1 1.396(4) yes
N1 C13 1.426(4) yes
C1 C2 1.380(4) ?
C1 C6 1.409(4) ?
C2 C3 1.388(4) ?
C2 H2 0.9300 ?
C3 C4 1.385(5) ?
C3 H3 0.9300 ?
C4 C5 1.355(5) ?
C4 H4 0.9300 ?
C5 C6 1.397(4) ?
C5 H5 0.9300 ?
C6 C7 1.439(4) ?
C7 C8 1.390(4) ?
C7 C12 1.410(4) ?
C8 C9 1.360(5) ?
C8 H8 0.9300 ?
C9 C10 1.391(5) ?
C9 H9 0.9300 ?
C10 C11 1.381(5) ?
C10 H10 0.9300 ?
C11 C12 1.384(4) ?
C11 H11 0.9300 ?
C13 C18 1.375(4) ?
C13 C14 1.379(4) ?
C14 C15 1.378(4) ?
C14 H14 0.9300 ?
C15 C16 1.392(4) ?
C15 H15 0.9300 ?
C16 C17 1.378(4) ?
C16 C19 1.475(4) ?
C17 C18 1.383(4) ?
C17 H17 0.9300 ?
C18 H18 0.9300 ?
C19 C20 1.327(4) yes
C19 H19 0.9300 ?
C20 C21 1.464(4) ?
C20 H20 0.9300 ?
C21 C22 1.391(4) ?
C21 C26 1.397(4) ?
C22 C23 1.375(4) ?
C22 H22 0.9300 ?
C23 C24 1.374(4) ?
C23 H23 0.9300 ?
C24 C25 1.370(4) ?
C25 C26 1.376(4) ?
C25 H25 0.9300 ?
C26 H26 0.9300 ?

loop_
_cod_related_entry_id
_cod_related_entry_database
_cod_related_entry_code
1 ChemSpider 30654936
